data_2104772
loop_
_publ_author_name
'Friedrich, Alexandra'
'Juarez-Arellano, Erick A.'
'Hauss\"uhl, Eiken'
'Boehler, Reinhard'
'Winkler, Bj\"orn'
'Wiehl, Leonore'
'Morgenroth, Wolfgang'
'Burianek, Manfred'
'M\"uhlberg, Manfred'

_publ_contact_author
;
        Dr. Alexandra Friedrich
        Institut f\"ur Geowissenschaften, Abt. Kristallographie
        Goethe-Univerist\"at Frankfurt
        Altenh\"oferallee 1
        D-60438 Frankfurt am Main
        Germany
;
_publ_section_title
;
 Persistence of the stereochemical activity of the Bi^3+^ lone electron
 pair in Bi~2~Ga~4~O~9~ up to 50GPa and crystal structure of the
 high-pressure phase
;
_journal_issue 3
_journal_name_full 'Acta Crystallographica Section B'
_journal_page_first 323
_journal_page_last 337
_journal_paper_doi 10.1107/S0108768110010104
_journal_volume 66
_journal_year 2010
_chemical_formula_structural Bi2Ga4O9
_chemical_formula_sum 'Bi2 Ga4 O9'
_chemical_formula_weight 840.84
_chemical_name_systematic
;
bismuth gallium oxide
;
_space_group_IT_number 62
_symmetry_cell_setting orthorhombic
_symmetry_space_group_name_Hall '-P 2c 2ab'
_symmetry_space_group_name_H-M 'P b n m'
_atom_sites_solution_hydrogens geom
_atom_sites_solution_primary direct
_atom_sites_solution_secondary difmap
_audit_creation_method SHELXL-97
_cell_angle_alpha 90.00(7)
_cell_angle_beta 90.00(8)
_cell_angle_gamma 90.00(4)
_cell_formula_units_Z 4
_cell_length_a 6.966(4)
_cell_length_b 8.155(2)
_cell_length_c 11.490(10)
_cell_measurement_pressure '21.4(5) GPa'
_cell_measurement_reflns_used 64
_cell_measurement_temperature 293(2)
_cell_measurement_theta_max 16.02
_cell_measurement_theta_min 4.30
_cell_volume 652.7(7)
_computing_cell_refinement 'DIF4 (Eichhorn 1987)'
_computing_data_collection 'DIF4 (Eichhorn 1987)'
_computing_data_reduction
; REDUCE by Eichhorn (1987) HASYLAB/DESY, Hamburg, Germany
  AVSORT by Eichhorn (1978) HASYLAB/DESY, Hamburg, Germany
  Absorb v6.0 by Angel (2003) www.crystal.vt.edu/crystal
;
_computing_molecular_graphics 'ATOMS (Dowty, 1999)'
_computing_publication_material LATEX
_computing_structure_refinement 'SHELXL-97 (Sheldrick, 1997)'
_diffrn_ambient_temperature 293(2)
_diffrn_detector_area_resol_mean 'NaI point detector'
_diffrn_measured_fraction_theta_full 0.321
_diffrn_measured_fraction_theta_max 0.321
_diffrn_measurement_device_type 'HUBER diffractometer D3, HASYLAB/DESY'
_diffrn_measurement_method 'omega scan, continuous, fixed-phi method'
_diffrn_radiation_monochromator 'Si(111) double crystal'
_diffrn_radiation_source 'synchrotron HASYLAB/DESY'
_diffrn_radiation_type synchrotron
_diffrn_radiation_wavelength 0.45000
_diffrn_reflns_av_R_equivalents 0.0597
_diffrn_reflns_av_sigmaI/netI 0.0678
_diffrn_reflns_limit_h_max 10
_diffrn_reflns_limit_h_min -9
_diffrn_reflns_limit_k_max 11
_diffrn_reflns_limit_k_min -11
_diffrn_reflns_limit_l_max 9
_diffrn_reflns_limit_l_min -9
_diffrn_reflns_number 1092
_diffrn_reflns_theta_full 19.00
_diffrn_reflns_theta_max 19.00
_diffrn_reflns_theta_min 2.16
_diffrn_standards_interval_time '240-480 minutes'
_diffrn_standards_number 2
_exptl_absorpt_coefficient_mu 21.320
_exptl_absorpt_correction_T_max 0.463
_exptl_absorpt_correction_T_min 0.554
_exptl_absorpt_correction_type gaussian
_exptl_absorpt_process_details
;
Gaussian integration over a grid
of 16 x 16 x 16 points =  4096 total grid points
  Based upon method of Burnham (1966)
 Data corrected for diamond-anvil cell absorption
 Note that exptl_absorpt_correction_tmin and _tmax
 the total correction factors applied to the intensities
 The individual factors are:
         range of dac transmission factors (min-max)      0.688     0.764
 thickness of diamond anvil 1:  1.400 mm, mu =  0.0958 mm-1
       thickness of platten 1:  0.000 mm, mu =  0.0000 mm-1
 thickness of diamond anvil 2:  1.400 mm, mu =  0.0958 mm-1
       thickness of platten 2:  0.000 mm, mu =  0.0000 mm-1
    No gasket shadowing corrections were made
;
_exptl_crystal_colour pale-yellow
_exptl_crystal_density_diffrn 8.556
_exptl_crystal_density_method 'not measured'
_exptl_crystal_description
;
 crystal was described in terms of coordinates of corners
 on the orthogonal phi-axis coordinate system of  Busing and Levy (1967)
 (ie +Y along beam, +Z up at circles zero, +X to make right-handed set)
 with origin at the centre of the face of the incident-beam anvil
  loop is over x, y, z (mm)
  -0.015178   -0.020000   -0.010119
   0.000000    0.000000    0.000000
  -0.053000   -0.020000    0.016700
  -0.040651    0.000000    0.028825
  -0.017928   -0.020000   -0.011952
  -0.030000    0.000000   -0.020000
  -0.061258   -0.020000    0.007258
  -0.068445    0.000000   -0.002956
;
_exptl_crystal_F_000 1448
_exptl_crystal_size_max 0.05
_exptl_crystal_size_mid 0.04
_exptl_crystal_size_min 0.02
_refine_diff_density_max 3.316
_refine_diff_density_min -2.888
_refine_ls_extinction_method none
_refine_ls_goodness_of_fit_ref 1.149
_refine_ls_hydrogen_treatment mixed
_refine_ls_matrix_type full
_refine_ls_number_parameters 31
_refine_ls_number_reflns 348
_refine_ls_number_restraints 0
_refine_ls_restrained_S_all 1.149
_refine_ls_R_factor_all 0.0755
_refine_ls_R_factor_gt 0.0514
_refine_ls_shift/su_max 0.000
_refine_ls_shift/su_mean 0.000
_refine_ls_structure_factor_coef Fsqd
_refine_ls_weighting_details 'calc w=1/[\s^2^(Fo^2^)+(0.0164P)^2^+150.8194P] where P=(Fo^2^+2Fc^2^)/3'
_refine_ls_weighting_scheme calc
_refine_ls_wR_factor_gt 0.0890
_refine_ls_wR_factor_ref 0.0974
_reflns_number_gt 282
_reflns_number_total 348
_reflns_threshold_expression >2sigma(I)
_cod_data_source_file sn5096.cif
_cod_data_source_block 21.4GPa
_cod_depositor_comments
;
The following automatic conversions were performed:
'_symmetry_cell_setting' value 'Orthorhombic' changed to 'orthorhombic'
according to '/home/saulius/struct/CIF-dictionaries/cif_core.dic'
dictionary named 'cif_core.dic' version 2.4.1 from
2010-06-29.

'_exptl_absorpt_correction_type' value 'Gaussian' changed to
'gaussian' according to
'/home/saulius/struct/CIF-dictionaries/cif_core.dic' dictionary named
'cif_core.dic' version 2.4.1 from 2010-06-29.

Automatic conversion script
Id: cif_fix_enum 1527 2010-12-29 10:47:43Z saulius 
;
_cod_original_sg_symbol_H-M Pbnm
_cod_database_code 2104772
_cod_database_fobs_code 2104772

loop_
_symmetry_equiv_pos_as_xyz
'x, y, z'
'x+1/2, -y+1/2, -z'
'-x, -y, z+1/2'
'-x+1/2, y+1/2, -z+1/2'
'-x, -y, -z'
'-x-1/2, y-1/2, z'
'x, y, -z-1/2'
'x-1/2, -y-1/2, z-1/2'

loop_
_atom_site_type_symbol
_atom_site_label
_atom_site_fract_x
_atom_site_fract_y
_atom_site_fract_z
_atom_site_U_iso_or_equiv
_atom_site_adp_type
_atom_site_calc_flag
_atom_site_refinement_flags
_atom_site_occupancy
_atom_site_disorder_assembly
_atom_site_disorder_group
Bi Bi1 0.36891(16) 0.16752(13) 0.02244(16) 0.0048(3) Uiso d . 1 . .
Ga Ga1 -0.0244(5) 0.0082(5) 0.1251(6) 0.0042(8) Uiso d . 1 . .
Ga Ga2A 0.1413(7) 0.3410(6) 0.2500 0.0044(10) Uiso d S 1 . .
Ga Ga2B 0.6225(8) 0.2020(5) 0.2500 0.0035(10) Uiso d S 1 . .
O O1 0.335(3) 0.426(2) 0.011(3) 0.003(2) Uiso d . 1 . .
O O2A 0.397(5) 0.377(3) 0.2500 0.003(2) Uiso d S 1 . .
O O2B 0.841(4) 0.080(4) 0.2500 0.003(2) Uiso d S 1 . .
O O3A 0.102(3) 0.217(2) 0.121(3) 0.003(2) Uiso d . 1 . .
O O3B 0.672(3) 0.308(2) 0.114(3) 0.003(2) Uiso d . 1 . .
O O4 0.069(5) 0.552(4) 0.2500 0.003(2) Uiso d S 1 . .

loop_
_atom_type_symbol
_atom_type_description
_atom_type_scat_dispersion_real
_atom_type_scat_dispersion_imag
_atom_type_scat_source
O O 0.0027 0.0022 'International Tables Vol C Tables 4.2.6.8 and 6.1.1.4'
Ga Ga 0.2947 0.7130 'International Tables Vol C Tables 4.2.6.8 and 6.1.1.4'
Bi Bi -0.6269 5.0951 'International Tables Vol C Tables 4.2.6.8 and 6.1.1.4'

loop_
_geom_angle_atom_site_label_1
_geom_angle_atom_site_label_2
_geom_angle_atom_site_label_3
_geom_angle_site_symmetry_1
_geom_angle_site_symmetry_3
_geom_angle
_geom_angle_publ_flag
O3B Bi1 O1 2_455 . 77.7(10) ?
O3B Bi1 O3A 2_455 . 79.3(12) ?
O1 Bi1 O3A . . 75.9(9) ?
O3B Bi1 O1 2_455 6_655 69.9(9) ?
O1 Bi1 O1 . 6_655 137.4(4) ?
O3A Bi1 O1 . 6_655 71.5(8) ?
O3B Bi1 O3A 2_455 2 84.0(11) ?
O1 Bi1 O3A . 2 69.9(9) ?
O3A Bi1 O3A . 2 144.5(5) ?
O1 Bi1 O3A 6_655 2 130.7(10) ?
O3B Bi1 O3B 2_455 . 141.9(4) ?
O1 Bi1 O3B . . 71.4(8) ?
O3A Bi1 O3B . . 113.2(10) ?
O1 Bi1 O3B 6_655 . 147.6(9) ?
O3A Bi1 O3B 2 . 64.9(11) ?
O3B Bi1 Ga2B 2_455 . 167.3(7) ?
O1 Bi1 Ga2B . . 91.3(9) ?
O3A Bi1 Ga2B . . 91.9(8) ?
O1 Bi1 Ga2B 6_655 . 116.2(8) ?
O3A Bi1 Ga2B 2 . 98.5(7) ?
O3B Bi1 Ga2B . . 35.0(8) ?
O3B Bi1 Ga1 2_455 6_665 114.5(5) ?
O1 Bi1 Ga1 . 6_665 36.9(8) ?
O3A Bi1 Ga1 . 6_665 86.5(6) ?
O1 Bi1 Ga1 6_655 6_665 156.7(7) ?
O3A Bi1 Ga1 2 6_665 72.2(6) ?
O3B Bi1 Ga1 . 6_665 37.1(4) ?
Ga2B Bi1 Ga1 . 6_665 55.33(14) ?
O3B Bi1 Ga1 2_455 2 71.2(6) ?
O1 Bi1 Ga1 . 2 35.0(9) ?
O3A Bi1 Ga1 . 2 108.2(6) ?
O1 Bi1 Ga1 6_655 2 140.4(8) ?
O3A Bi1 Ga1 2 2 36.3(5) ?
O3B Bi1 Ga1 . 2 70.6(7) ?
Ga2B Bi1 Ga1 . 2 103.42(14) ?
Ga1 Bi1 Ga1 6_665 2 53.5(2) ?
O3B Bi1 Ga1 2_455 . 76.1(8) ?
O1 Bi1 Ga1 . . 108.9(6) ?
O3A Bi1 Ga1 . . 34.9(5) ?
O1 Bi1 Ga1 6_655 . 37.2(6) ?
O3A Bi1 Ga1 2 . 159.6(7) ?
O3B Bi1 Ga1 . . 135.0(8) ?
Ga2B Bi1 Ga1 . . 101.88(17) ?
Ga1 Bi1 Ga1 6_665 . 119.81(19) ?
Ga1 Bi1 Ga1 2 . 135.35(12) ?
O3B Bi1 Ga1 2_455 5 34.2(5) ?
O1 Bi1 Ga1 . 5 108.8(7) ?
O3A Bi1 Ga1 . 5 74.1(7) ?
O1 Bi1 Ga1 6_655 5 35.8(7) ?
O3A Bi1 Ga1 2 5 107.6(7) ?
O3B Bi1 Ga1 . 5 172.2(8) ?
Ga2B Bi1 Ga1 . 5 151.19(14) ?
Ga1 Bi1 Ga1 6_665 5 144.93(10) ?
Ga1 Bi1 Ga1 2 5 104.8(2) ?
Ga1 Bi1 Ga1 . 5 52.7(2) ?
O3B Bi1 Bi1 2_455 5_655 108.7(6) ?
O1 Bi1 Bi1 . 5_655 150.0(6) ?
O3A Bi1 Bi1 . 5_655 133.6(6) ?
O1 Bi1 Bi1 6_655 5_655 69.3(5) ?
O3A Bi1 Bi1 2 5_655 81.5(4) ?
O3B Bi1 Bi1 . 5_655 88.8(4) ?
Ga2B Bi1 Bi1 . 5_655 83.96(12) ?
Ga1 Bi1 Bi1 6_665 5_655 125.67(9) ?
Ga1 Bi1 Bi1 2 5_655 117.72(12) ?
Ga1 Bi1 Bi1 . 5_655 100.98(9) ?
Ga1 Bi1 Bi1 5 5_655 87.86(9) ?
O2B Ga1 O3A 1_455 . 88.4(13) ?
O2B Ga1 O1 1_455 2_455 107.0(11) ?
O3A Ga1 O1 . 2_455 87.9(11) ?
O2B Ga1 O3B 1_455 6_655 92.7(13) ?
O3A Ga1 O3B . 6_655 172.8(14) ?
O1 Ga1 O3B 2_455 6_655 85.0(12) ?
O2B Ga1 O1 1_455 6_655 168.5(13) ?
O3A Ga1 O1 . 6_655 88.7(10) ?
O1 Ga1 O1 2_455 6_655 84.0(9) ?
O3B Ga1 O1 6_655 6_655 91.5(10) ?
O2B Ga1 O2A 1_455 6_655 80.4(11) ?
O3A Ga1 O2A . 6_655 106.9(13) ?
O1 Ga1 O2A 2_455 6_655 163.9(10) ?
O3B Ga1 O2A 6_655 6_655 80.3(12) ?
O1 Ga1 O2A 6_655 6_655 89.9(11) ?
O2B Ga1 Ga1 1_455 7_556 37.6(8) ?
O3A Ga1 Ga1 . 7_556 91.6(11) ?
O1 Ga1 Ga1 2_455 7_556 144.5(8) ?
O3B Ga1 Ga1 6_655 7_556 93.7(12) ?
O1 Ga1 Ga1 6_655 7_556 131.4(9) ?
O2A Ga1 Ga1 6_655 7_556 44.0(6) ?
O2B Ga1 Ga1 1_455 5 149.5(8) ?
O3A Ga1 Ga1 . 5 87.7(11) ?
O1 Ga1 Ga1 2_455 5 42.7(8) ?
O3B Ga1 Ga1 6_655 5 87.7(12) ?
O1 Ga1 Ga1 6_655 5 41.4(9) ?
O2A Ga1 Ga1 6_655 5 129.5(7) ?
Ga1 Ga1 Ga1 7_556 5 172.76(15) ?
O2B Ga1 Ga2B 1_455 6_655 76.6(9) ?
O3A Ga1 Ga2B . 6_655 150.3(11) ?
O1 Ga1 Ga2B 2_455 6_655 120.9(6) ?
O3B Ga1 Ga2B 6_655 6_655 36.5(11) ?
O1 Ga1 Ga2B 6_655 6_655 100.9(7) ?
O2A Ga1 Ga2B 6_655 6_655 45.8(9) ?
Ga1 Ga1 Ga2B 7_556 6_655 60.99(15) ?
Ga1 Ga1 Ga2B 5 6_655 118.0(2) ?
O2B Ga1 Bi1 1_455 6_655 138.3(9) ?
O3A Ga1 Bi1 . 6_655 127.2(8) ?
O1 Ga1 Bi1 2_455 6_655 96.6(7) ?
O3B Ga1 Bi1 6_655 6_655 54.9(7) ?
O1 Ga1 Bi1 6_655 6_655 40.2(6) ?
O2A Ga1 Bi1 6_655 6_655 69.6(6) ?
Ga1 Ga1 Bi1 7_556 6_655 111.58(14) ?
Ga1 Ga1 Bi1 5 6_655 63.61(17) ?
Ga2B Ga1 Bi1 6_655 6_655 61.67(11) ?
O2B Ga1 Bi1 1_455 2_455 91.8(8) ?
O3A Ga1 Bi1 . 2_455 50.5(9) ?
O1 Ga1 Bi1 2_455 2_455 39.3(6) ?
O3B Ga1 Bi1 6_655 2_455 122.4(9) ?
O1 Ga1 Bi1 6_655 2_455 94.9(8) ?
O2A Ga1 Bi1 6_655 2_455 156.6(8) ?
Ga1 Ga1 Bi1 7_556 2_455 121.67(13) ?
Ga1 Ga1 Bi1 5 2_455 62.87(19) ?
Ga2B Ga1 Bi1 6_655 2_455 153.20(18) ?
Bi1 Ga1 Bi1 6_655 2_455 126.5(2) ?
O2B Ga1 Bi1 1_455 . 126.4(10) ?
O3A Ga1 Bi1 . . 41.3(8) ?
O1 Ga1 Bi1 2_455 . 91.2(7) ?
O3B Ga1 Bi1 6_655 . 139.7(9) ?
O1 Ga1 Bi1 6_655 . 48.2(5) ?
O2A Ga1 Bi1 6_655 . 95.7(9) ?
Ga1 Ga1 Bi1 7_556 . 111.25(14) ?
Ga1 Ga1 Bi1 5 . 63.90(17) ?
Ga2B Ga1 Bi1 6_655 . 135.00(17) ?
Bi1 Ga1 Bi1 6_655 . 85.89(13) ?
Bi1 Ga1 Bi1 2_455 . 71.12(12) ?
O4 Ga2A O2A . . 96.9(14) ?
O4 Ga2A O3A . . 119.4(8) ?
O2A Ga2A O3A . . 104.0(9) ?
O4 Ga2A O3A . 7_556 119.4(8) ?
O2A Ga2A O3A . 7_556 104.0(9) ?
O3A Ga2A O3A . 7_556 109.5(18) ?
O4 Ga2B O3B 6_655 7_556 117.5(8) ?
O4 Ga2B O3B 6_655 . 117.5(8) ?
O3B Ga2B O3B 7_556 . 118.3(16) ?
O4 Ga2B O2B 6_655 . 104.3(13) ?
O3B Ga2B O2B 7_556 . 95.7(8) ?
O3B Ga2B O2B . . 95.7(8) ?
O4 Ga2B O2A 6_655 . 84.8(12) ?
O3B Ga2B O2A 7_556 . 79.7(7) ?
O3B Ga2B O2A . . 79.7(7) ?
O2B Ga2B O2A . . 170.8(12) ?
O4 Ga2B Ga1 6_655 4 113.6(8) ?
O3B Ga2B Ga1 7_556 4 39.4(7) ?
O3B Ga2B Ga1 . 4 93.4(8) ?
O2B Ga2B Ga1 . 4 130.9(7) ?
O2A Ga2B Ga1 . 4 42.4(6) ?
O4 Ga2B Ga1 6_655 6_665 113.6(8) ?
O3B Ga2B Ga1 7_556 6_665 93.4(8) ?
O3B Ga2B Ga1 . 6_665 39.4(7) ?
O2B Ga2B Ga1 . 6_665 130.9(7) ?
O2A Ga2B Ga1 . 6_665 42.4(6) ?
Ga1 Ga2B Ga1 4 6_665 58.0(3) ?
O4 Ga2B Bi1 6_655 . 61.9(4) ?
O3B Ga2B Bi1 7_556 . 149.1(7) ?
O3B Ga2B Bi1 . . 56.0(8) ?
O2B Ga2B Bi1 . . 114.7(4) ?
O2A Ga2B Bi1 . . 69.4(4) ?
Ga1 Ga2B Bi1 4 . 110.3(2) ?
Ga1 Ga2B Bi1 6_665 . 63.00(14) ?
O4 Ga2B Bi1 6_655 7_556 61.9(4) ?
O3B Ga2B Bi1 7_556 7_556 56.0(8) ?
O3B Ga2B Bi1 . 7_556 149.1(7) ?
O2B Ga2B Bi1 . 7_556 114.7(4) ?
O2A Ga2B Bi1 . 7_556 69.4(4) ?
Ga1 Ga2B Bi1 4 7_556 63.00(14) ?
Ga1 Ga2B Bi1 6_665 7_556 110.3(2) ?
Bi1 Ga2B Bi1 . 7_556 111.25(18) ?
Ga1 O1 Ga1 2 6_665 96.0(9) ?
Ga1 O1 Bi1 2 . 105.6(12) ?
Ga1 O1 Bi1 6_665 . 102.9(11) ?
Ga1 O1 Bi1 2 6_665 96.5(10) ?
Ga1 O1 Bi1 6_665 6_665 94.6(9) ?
Bi1 O1 Bi1 . 6_665 149.9(10) ?
Ga2A O2A Ga1 . 4 121.8(11) ?
Ga2A O2A Ga1 . 6_665 121.8(11) ?
Ga1 O2A Ga1 4 6_665 92.0(13) ?
Ga2A O2A Ga2B . . 128.2(15) ?
Ga1 O2A Ga2B 4 . 91.8(12) ?
Ga1 O2A Ga2B 6_665 . 91.8(12) ?
Ga1 O2B Ga1 1_655 7_656 104.8(16) ?
Ga1 O2B Ga2B 1_655 . 127.6(8) ?
Ga1 O2B Ga2B 7_656 . 127.6(8) ?
Ga2A O3A Ga1 . . 122.8(19) ?
Ga2A O3A Bi1 . . 112.9(10) ?
Ga1 O3A Bi1 . . 103.8(10) ?
Ga2A O3A Bi1 . 2_455 115.2(9) ?
Ga1 O3A Bi1 . 2_455 93.2(10) ?
Bi1 O3A Bi1 . 2_455 106.3(14) ?
Ga2B O3B Ga1 . 6_665 104.1(16) ?
Ga2B O3B Bi1 . 2 144.6(11) ?
Ga1 O3B Bi1 6_665 2 108.4(13) ?
Ga2B O3B Bi1 . . 89.1(8) ?
Ga1 O3B Bi1 6_665 . 88.0(8) ?
Bi1 O3B Bi1 2 . 105.5(14) ?
Ga2A O4 Ga2B . 6_665 148.8(19) ?

loop_
_geom_bond_atom_site_label_1
_geom_bond_atom_site_label_2
_geom_bond_site_symmetry_2
_geom_bond_distance
_geom_bond_publ_flag
Bi1 O3B 2_455 2.09(3) ?
Bi1 O1 . 2.124(18) ?
Bi1 O3A . 2.21(3) ?
Bi1 O1 6_655 2.433(19) ?
Bi1 O3A 2 2.49(3) ?
Bi1 O3B . 2.63(2) ?
Bi1 Ga2B . 3.168(5) ?
Bi1 Ga1 6_665 3.207(5) ?
Bi1 Ga1 2 3.228(6) ?
Bi1 Ga1 . 3.253(5) ?
Bi1 Ga1 5 3.269(6) ?
Bi1 Bi1 5_655 3.327(3) ?
Ga1 O2B 1_455 1.812(19) ?
Ga1 O3A . 1.915(19) ?
Ga1 O1 2_455 1.92(3) ?
Ga1 O3B 6_655 1.935(19) ?
Ga1 O1 6_655 1.97(3) ?
Ga1 O2A 6_655 2.00(2) ?
Ga1 Ga1 7_556 2.871(15) ?
Ga1 Ga1 5 2.897(15) ?
Ga1 Ga2B 6_655 2.960(6) ?
Ga1 Bi1 6_655 3.207(5) ?
Ga1 Bi1 2_455 3.228(6) ?
Ga2A O4 . 1.79(3) ?
Ga2A O2A . 1.81(3) ?
Ga2A O3A . 1.82(3) ?
Ga2A O3A 7_556 1.82(3) ?
Ga2B O4 6_655 1.81(3) ?
Ga2B O3B 7_556 1.82(3) ?
Ga2B O3B . 1.82(3) ?
Ga2B O2B . 1.82(3) ?
Ga2B O2A . 2.12(3) ?
Ga2B Ga1 4 2.960(6) ?
Ga2B Ga1 6_665 2.960(6) ?
Ga2B Bi1 7_556 3.168(5) ?
O1 Ga1 2 1.92(3) ?
O1 Ga1 6_665 1.97(3) ?
O1 Bi1 6_665 2.433(19) ?
O2A Ga1 4 2.00(2) ?
O2A Ga1 6_665 2.00(2) ?
O2B Ga1 1_655 1.812(19) ?
O2B Ga1 7_656 1.812(19) ?
O3A Bi1 2_455 2.49(3) ?
O3B Ga1 6_665 1.935(19) ?
O3B Bi1 2 2.09(3) ?
O4 Ga2B 6_665 1.81(3) ?
